data_7122566
loop_
_publ_author_name
'Ayres, Alexander J.'
'Zegke, Markus'
'Ostrowski, Joseph P. A.'
'Tuna, Floriana'
'McInnes, Eric J. L.'
'Wooles, Ashley J.'
'Liddle, Stephen T.'

_publ_section_title
;
 Actinide-transition metal bonding in heterobimetallic uranium- and
 thorium-molybdenum paddlewheel complexes.
;
_journal_issue 96
_journal_name_full 'Chemical communications (Cambridge, England)'
_journal_page_first 13515
_journal_page_last 13518
_journal_paper_doi 10.1039/c8cc05268a
_journal_volume 54
_journal_year 2018
_chemical_formula_moiety 'C63 H63 Cl N3 P3 U, 2(C7 H8)'
_chemical_formula_sum 'C77 H79 Cl N3 P3 U'
_chemical_formula_weight 1412.82
_chemical_properties_physical Air-sensitive,Moisture-sensitive
_space_group_crystal_system monoclinic
_space_group_IT_number 14
_space_group_name_Hall '-P 2yn'
_space_group_name_H-M_alt 'P 1 21/n 1'
_symmetry_space_group_name_Hall '-P 2yn'
_symmetry_space_group_name_H-M 'P 1 21/n 1'
_atom_sites_solution_hydrogens geom
_atom_sites_solution_primary direct
_atom_sites_solution_secondary difmap
_audit_creation_date 2016-10-03
_audit_creation_method
;
Olex2 1.2
(compiled 2016.09.09 svn.r3337 for OlexSys, GUI svn.r5227)
;
_audit_update_record
;
2018-11-07 deposited with the CCDC.
2018-11-09 downloaded from the CCDC.
;
_cell_angle_alpha 90
_cell_angle_beta 96.5882(19)
_cell_angle_gamma 90
_cell_formula_units_Z 4
_cell_length_a 15.9544(3)
_cell_length_b 22.7597(4)
_cell_length_c 18.2868(3)
_cell_measurement_reflns_used 14079
_cell_measurement_temperature 90(2)
_cell_measurement_theta_max 74.4115
_cell_measurement_theta_min 3.4813
_cell_volume 6596.4(2)
_computing_cell_refinement
;
CrysAlisPro, Agilent Technologies,
Version 1.171.35.19 (release 27-10-2011 CrysAlis171 .NET)
(compiled Oct 27 2011,15:02:11)
;
_computing_data_collection
;
CrysAlisPro, Agilent Technologies,
Version 1.171.35.19 (release 27-10-2011 CrysAlis171 .NET)
(compiled Oct 27 2011,15:02:11)
;
_computing_data_reduction
;
CrysAlisPro, Agilent Technologies,
Version 1.171.35.19 (release 27-10-2011 CrysAlis171 .NET)
(compiled Oct 27 2011,15:02:11)
;
_computing_molecular_graphics 'Olex2 (Dolomanov et al., 2009)'
_computing_publication_material 'Olex2 (Dolomanov et al., 2009)'
_computing_structure_refinement 'ShelXL (Sheldrick, 2015)'
_computing_structure_solution 'ShelXS (Sheldrick, 2008) '
_diffrn_ambient_temperature 90(2)
_diffrn_detector_area_resol_mean 10.3613
_diffrn_measured_fraction_theta_full 0.998
_diffrn_measured_fraction_theta_max 0.968
_diffrn_measurement_details
;
#__ type_ start__ end____ width___ exp.time_
  1 omega -106.00  -20.00   1.0000    5.0000
omega____ theta____ kappa____ phi______ frames
    -      -43.9127  -57.0000  150.0000 86

#__ type_ start__ end____ width___ exp.time_
  2 omega  -80.00   -2.00   1.0000    5.0000
omega____ theta____ kappa____ phi______ frames
    -      -43.9127  125.0000  -60.0000 78

#__ type_ start__ end____ width___ exp.time_
  3 omega  -57.00   -4.00   1.0000    5.0000
omega____ theta____ kappa____ phi______ frames
    -      -43.9127   57.0000   90.0000 53

#__ type_ start__ end____ width___ exp.time_
  4 omega   34.00   69.00   1.0000   20.0000
omega____ theta____ kappa____ phi______ frames
    -      105.8472  -30.0000 -120.0000 35

#__ type_ start__ end____ width___ exp.time_
  5 omega   42.00   69.00   1.0000   20.0000
omega____ theta____ kappa____ phi______ frames
    -      105.8472  -30.0000    0.0000 27

#__ type_ start__ end____ width___ exp.time_
  6 omega   46.00   98.00   1.0000   20.0000
omega____ theta____ kappa____ phi______ frames
    -      105.8472  -61.0000   30.0000 52

#__ type_ start__ end____ width___ exp.time_
  7 omega   33.00   68.00   1.0000   20.0000
omega____ theta____ kappa____ phi______ frames
    -      105.8472  -30.0000  -30.0000 35

#__ type_ start__ end____ width___ exp.time_
  8 omega   42.00   69.00   1.0000   20.0000
omega____ theta____ kappa____ phi______ frames
    -      105.8472  -30.0000 -150.0000 27

#__ type_ start__ end____ width___ exp.time_
  9 omega   85.00  131.00   1.0000   20.0000
omega____ theta____ kappa____ phi______ frames
    -      105.8472   30.0000 -150.0000 46

#__ type_ start__ end____ width___ exp.time_
 10 omega   36.00   69.00   1.0000   20.0000
omega____ theta____ kappa____ phi______ frames
    -      105.8472  -30.0000  -90.0000 33

#__ type_ start__ end____ width___ exp.time_
 11 omega   38.00   69.00   1.0000   20.0000
omega____ theta____ kappa____ phi______ frames
    -      105.8472  -30.0000   90.0000 31

#__ type_ start__ end____ width___ exp.time_
 12 omega   67.00  152.00   1.0000   20.0000
omega____ theta____ kappa____ phi______ frames
    -      105.8472   15.0000  150.0000 85

#__ type_ start__ end____ width___ exp.time_
 13 omega   39.00   64.00   1.0000   20.0000
omega____ theta____ kappa____ phi______ frames
    -      105.8472  -45.0000 -120.0000 25

#__ type_ start__ end____ width___ exp.time_
 14 omega   69.00  117.00   1.0000   20.0000
omega____ theta____ kappa____ phi______ frames
    -      105.8472  -61.0000   60.0000 48

#__ type_ start__ end____ width___ exp.time_
 15 omega   85.00  147.00   1.0000   20.0000
omega____ theta____ kappa____ phi______ frames
    -      105.8472   45.0000 -120.0000 62
;
_diffrn_measurement_device_type 'SuperNova, Single source at offset), Atlas'
_diffrn_measurement_method '\w scans'
_diffrn_orient_matrix_UB_11 -0.0898576000
_diffrn_orient_matrix_UB_12 -0.0221216000
_diffrn_orient_matrix_UB_13 -0.0257172000
_diffrn_orient_matrix_UB_21 -0.0132467000
_diffrn_orient_matrix_UB_22 0.0518480000
_diffrn_orient_matrix_UB_23 -0.0543484000
_diffrn_orient_matrix_UB_31 0.0347385000
_diffrn_orient_matrix_UB_32 -0.0374505000
_diffrn_orient_matrix_UB_33 -0.0597870000
_diffrn_radiation_monochromator mirror
_diffrn_radiation_type CuK\a
_diffrn_radiation_wavelength 1.54184
_diffrn_reflns_av_R_equivalents 0.0427
_diffrn_reflns_av_unetI/netI 0.0444
_diffrn_reflns_Laue_measured_fraction_full 0.998
_diffrn_reflns_Laue_measured_fraction_max 0.968
_diffrn_reflns_limit_h_max 17
_diffrn_reflns_limit_h_min -19
_diffrn_reflns_limit_k_max 22
_diffrn_reflns_limit_k_min -28
_diffrn_reflns_limit_l_max 20
_diffrn_reflns_limit_l_min -22
_diffrn_reflns_number 29230
_diffrn_reflns_point_group_measured_fraction_full 0.998
_diffrn_reflns_point_group_measured_fraction_max 0.968
_diffrn_reflns_theta_full 67.684
_diffrn_reflns_theta_max 74.583
_diffrn_reflns_theta_min 3.484
_diffrn_source 'SuperNova (Cu) X-ray Source'
_diffrn_standards_number 0
_exptl_absorpt_coefficient_mu 8.330
_exptl_absorpt_correction_T_max 0.480
_exptl_absorpt_correction_T_min 0.159
_exptl_absorpt_correction_type gaussian
_exptl_absorpt_process_details
;
CrysAlisPro, Agilent Technologies,
Version 1.171.35.19 (release 27-10-2011 CrysAlis171 .NET)
(compiled Oct 27 2011,15:02:11)
Numerical absorption correction based on gaussian integration over
            a multifaceted crystal model
;
_exptl_crystal_colour colourless
_exptl_crystal_colour_primary colourless
_exptl_crystal_density_diffrn 1.423
_exptl_crystal_description block
_exptl_crystal_F_000 2864
_exptl_crystal_size_max 0.404
_exptl_crystal_size_mid 0.2529
_exptl_crystal_size_min 0.2157
_refine_diff_density_max 1.887
_refine_diff_density_min -1.244
_refine_diff_density_rms 0.134
_refine_ls_extinction_method none
_refine_ls_goodness_of_fit_ref 1.065
_refine_ls_hydrogen_treatment constr
_refine_ls_matrix_type full
_refine_ls_number_parameters 777
_refine_ls_number_reflns 13076
_refine_ls_number_restraints 0
_refine_ls_restrained_S_all 1.065
_refine_ls_R_factor_all 0.0434
_refine_ls_R_factor_gt 0.0379
_refine_ls_shift/su_max 0.001
_refine_ls_shift/su_mean 0.000
_refine_ls_structure_factor_coef Fsqd
_refine_ls_weighting_details 'w=1/[\s^2^(Fo^2^)+(0.0467P)^2^+25.6520P] where P=(Fo^2^+2Fc^2^)/3'
_refine_ls_weighting_scheme calc
_refine_ls_wR_factor_gt 0.0995
_refine_ls_wR_factor_ref 0.1035
_reflns_Friedel_coverage 0.000
_reflns_number_gt 11780
_reflns_number_total 13076
_reflns_threshold_expression 'I > 2\s(I)'
_cod_data_source_file c8cc05268a2.cif
_cod_data_source_block UCl
_cod_depositor_comments 'Adding full bibliography for 7122562--7122573.cif.'
_cod_database_code 7122566
_nottingham_internal_coll_number 10945
_nottingham_internal_coll_client AA/STL
_nottingham_internal_coll_type custom
_nottingham_internal_coll_frame_method '\w scans'
_nottingham_internal_coll_frame_time '20 and 5'
_nottingham_internal_coll_frame_width 1.0
_nottingham_internal_coll_user WL
_nottingham_internal_coll_date 2/12/2011
_nottingham_internal_process_date 02/12/2011
_nottingham_internal_process_user WL
_nottingham_internal_solution_date 03/12/2012
_nottingham_internal_solution_user AA/WL
_nottingham_internal_refinement_date 29/09/2016
_nottingham_internal_refinement_user AA/WL/AW
_nottingham_internal_validation_date 29/09/2016
_nottingham_internal_validation_user AW
_shelx_shelxl_version_number 2014/7
_chemical_oxdiff_formula 'C77 H79 Cl N3 P3 U'
_chemical_oxdiff_usercomment 'UAAALA #10945 IN FOMBLIN FIML ON MICROMOUNT FOR AA/STL'
_shelx_space_group_comment
;
The symmetry employed for this shelxl refinement is uniquely defined
by the following loop, which should always be used as a source of
symmetry information in preference to the above space-group names.
They are only intended as comments.
;
_reflns_odcompleteness_completeness 99.83
_reflns_odcompleteness_iscentric 1
_reflns_odcompleteness_theta 67.13
_olex2_refinement_description
;
1. Fixed Uiso
 At 1.2 times of:
  All C(H) groups
 At 1.5 times of:
  All C(H,H,H) groups
2.a Aromatic/amide H refined with riding coordinates:
 C4(H4), C7(H7), C11(H11), C12(H12), C13(H13), C14(H14), C15(H15), C17(H17),
 C18(H18), C19(H19), C20(H20), C21(H21), C25(H25), C28(H28), C32(H32), C33(H33),
  C34(H34), C35(H35), C36(H36), C38(H38), C39(H39), C40(H40), C41(H41),
 C42(H42), C46(H46), C49(H49), C53(H53), C54(H54), C55(H55), C56(H56), C57(H57),
  C59(H59), C60(H60), C61(H61), C62(H62), C63(H63), C66(H66), C67(H67),
 C68(H68), C69(H69), C70(H70), C73(H73), C74(H74), C75(H75), C76(H76), C77(H77)
2.b Idealised Me refined as rotating group:
 C3(H3A,H3B,H3C), C6(H6A,H6B,H6C), C9(H9A,H9B,H9C), C24(H24A,H24B,H24C),
 C27(H27A,H27B,H27C), C30(H30A,H30B,H30C), C45(H45A,H45B,H45C), C48(H48A,H48B,
 H48C), C51(H51A,H51B,H51C), C64(H64A,H64B,H64C), C71(H71A,H71B,H71C)
;
_nottingham_internal_coll_name UAAALA
_olex2_submission_special_instructions 'No special instructions were received'

loop_
_space_group_symop_operation_xyz
'x, y, z'
'-x+1/2, y+1/2, -z+1/2'
'-x, -y, -z'
'x-1/2, -y-1/2, z-1/2'

loop_
_atom_site_label
_atom_site_type_symbol
_atom_site_fract_x
_atom_site_fract_y
_atom_site_fract_z
_atom_site_U_iso_or_equiv
_atom_site_adp_type
_atom_site_occupancy
_atom_site_site_symmetry_order
_atom_site_calc_flag
_atom_site_refinement_flags_posn
U1 U 0.14048(2) 0.28566(2) 0.48507(2) 0.01555(6) Uani 1 1 d .
Cl1 Cl 0.24212(7) 0.19938(5) 0.52483(6) 0.0225(2) Uani 1 1 d .
P1 P 0.27262(7) 0.37669(5) 0.50518(6) 0.0181(2) Uani 1 1 d .
P2 P 0.09479(7) 0.24269(5) 0.33784(6) 0.0173(2) Uani 1 1 d .
P3 P 0.04121(7) 0.25981(5) 0.60664(6) 0.0184(2) Uani 1 1 d .
N1 N 0.2223(2) 0.34732(16) 0.4271(2) 0.0170(7) Uani 1 1 d .
N2 N 0.0371(2) 0.23908(16) 0.4095(2) 0.0171(7) Uani 1 1 d .
N3 N 0.0990(2) 0.32013(16) 0.5909(2) 0.0160(7) Uani 1 1 d .
C1 C 0.2385(3) 0.3630(2) 0.3543(3) 0.0204(9) Uani 1 1 d .
C2 C 0.1893(3) 0.4074(2) 0.3159(3) 0.0214(9) Uani 1 1 d .
C3 C 0.1136(3) 0.4333(2) 0.3464(3) 0.0270(10) Uani 1 1 d .
H3A H 0.0670 0.4050 0.3405 0.041 Uiso 1 1 calc GR
H3B H 0.0966 0.4695 0.3198 0.041 Uiso 1 1 calc GR
H3C H 0.1281 0.4421 0.3988 0.041 Uiso 1 1 calc GR
C4 C 0.2086(3) 0.4246(2) 0.2465(3) 0.0236(10) Uani 1 1 d .
H4 H 0.1774 0.4557 0.2219 0.028 Uiso 1 1 calc R
C5 C 0.2717(3) 0.3977(2) 0.2120(3) 0.0249(10) Uani 1 1 d .
C6 C 0.2918(4) 0.4173(3) 0.1371(3) 0.0320(11) Uani 1 1 d .
H6A H 0.2392 0.4270 0.1063 0.048 Uiso 1 1 calc GR
H6B H 0.3208 0.3855 0.1140 0.048 Uiso 1 1 calc GR
H6C H 0.3282 0.4520 0.1424 0.048 Uiso 1 1 calc GR
C7 C 0.3154(3) 0.3510(2) 0.2490(3) 0.0230(9) Uani 1 1 d .
H7 H 0.3568 0.3307 0.2253 0.028 Uiso 1 1 calc R
C8 C 0.3003(3) 0.3332(2) 0.3192(3) 0.0181(9) Uani 1 1 d .
C9 C 0.3478(3) 0.2810(2) 0.3539(3) 0.0230(10) Uani 1 1 d .
H9A H 0.4021 0.2941 0.3792 0.035 Uiso 1 1 calc GR
H9B H 0.3576 0.2525 0.3156 0.035 Uiso 1 1 calc GR
H9C H 0.3145 0.2625 0.3894 0.035 Uiso 1 1 calc GR
C10 C 0.2646(3) 0.4568(2) 0.4988(3) 0.0228(9) Uani 1 1 d .
C11 C 0.2325(3) 0.4850(2) 0.5570(3) 0.0228(9) Uani 1 1 d .
H11 H 0.2202 0.4631 0.5987 0.027 Uiso 1 1 calc R
C12 C 0.2181(3) 0.5460(2) 0.5542(3) 0.0263(10) Uani 1 1 d .
H12 H 0.1962 0.5650 0.5941 0.032 Uiso 1 1 calc R
C13 C 0.2357(3) 0.5784(2) 0.4938(3) 0.0264(10) Uani 1 1 d .
H13 H 0.2250 0.6194 0.4918 0.032 Uiso 1 1 calc R
C14 C 0.2692(3) 0.5503(2) 0.4360(3) 0.0255(10) Uani 1 1 d .
H14 H 0.2820 0.5724 0.3947 0.031 Uiso 1 1 calc R
C15 C 0.2840(3) 0.4900(2) 0.4383(3) 0.0227(9) Uani 1 1 d .
H15 H 0.3073 0.4713 0.3988 0.027 Uiso 1 1 calc R
C16 C 0.3866(3) 0.3636(2) 0.5113(3) 0.0220(9) Uani 1 1 d .
C17 C 0.4154(3) 0.3093(2) 0.5403(3) 0.0309(11) Uani 1 1 d .
H17 H 0.3762 0.2819 0.5560 0.037 Uiso 1 1 calc R
C18 C 0.4997(4) 0.2953(3) 0.5463(4) 0.0371(13) Uani 1 1 d .
H18 H 0.5180 0.2577 0.5642 0.045 Uiso 1 1 calc R
C19 C 0.5587(3) 0.3359(3) 0.5264(3) 0.0291(11) Uani 1 1 d .
H19 H 0.6171 0.3264 0.5313 0.035 Uiso 1 1 calc R
C20 C 0.5312(3) 0.3900(2) 0.4995(3) 0.0300(11) Uani 1 1 d .
H20 H 0.5707 0.4178 0.4854 0.036 Uiso 1 1 calc R
C21 C 0.4459(3) 0.4038(2) 0.4928(3) 0.0243(10) Uani 1 1 d .
H21 H 0.4278 0.4415 0.4752 0.029 Uiso 1 1 calc R
C22 C -0.0450(3) 0.2147(2) 0.4131(3) 0.0202(9) Uani 1 1 d .
C23 C -0.1142(3) 0.2528(2) 0.4102(3) 0.0216(9) Uani 1 1 d .
C24 C -0.1038(3) 0.3181(2) 0.4058(3) 0.0285(11) Uani 1 1 d .
H24A H -0.1573 0.3359 0.3853 0.043 Uiso 1 1 calc GR
H24B H -0.0601 0.3272 0.3740 0.043 Uiso 1 1 calc GR
H24C H -0.0872 0.3338 0.4552 0.043 Uiso 1 1 calc GR
C25 C -0.1941(3) 0.2293(2) 0.4142(3) 0.0253(10) Uani 1 1 d .
H25 H -0.2411 0.2551 0.4109 0.030 Uiso 1 1 calc R
C26 C -0.2080(3) 0.1695(2) 0.4228(3) 0.0266(10) Uani 1 1 d .
C27 C -0.2953(3) 0.1458(3) 0.4283(3) 0.0360(12) Uani 1 1 d .
H27A H -0.3139 0.1578 0.4753 0.054 Uiso 1 1 calc GR
H27B H -0.2943 0.1028 0.4254 0.054 Uiso 1 1 calc GR
H27C H -0.3345 0.1613 0.3877 0.054 Uiso 1 1 calc GR
C28 C -0.1375(3) 0.1331(2) 0.4291(3) 0.0241(10) Uani 1 1 d .
H28 H -0.1451 0.0923 0.4372 0.029 Uiso 1 1 calc R
C29 C -0.0561(3) 0.1540(2) 0.4240(3) 0.0227(9) Uani 1 1 d .
C30 C 0.0170(3) 0.1116(2) 0.4316(3) 0.0263(10) Uani 1 1 d .
H30A H 0.0030 0.0776 0.4608 0.039 Uiso 1 1 calc GR
H30B H 0.0672 0.1312 0.4562 0.039 Uiso 1 1 calc GR
H30C H 0.0282 0.0984 0.3826 0.039 Uiso 1 1 calc GR
C31 C 0.0358(3) 0.2789(2) 0.2582(3) 0.0218(9) Uani 1 1 d .
C32 C 0.0835(3) 0.3108(2) 0.2127(3) 0.0254(10) Uani 1 1 d .
H32 H 0.1433 0.3113 0.2226 0.030 Uiso 1 1 calc R
C33 C 0.0438(4) 0.3418(2) 0.1529(3) 0.0345(13) Uani 1 1 d .
H33 H 0.0764 0.3638 0.1223 0.041 Uiso 1 1 calc R
C34 C -0.0436(4) 0.3406(2) 0.1379(3) 0.0362(13) Uani 1 1 d .
H34 H -0.0706 0.3622 0.0974 0.043 Uiso 1 1 calc R
C35 C -0.0913(4) 0.3080(3) 0.1821(3) 0.0334(12) Uani 1 1 d .
H35 H -0.1510 0.3069 0.1716 0.040 Uiso 1 1 calc R
C36 C -0.0513(3) 0.2767(2) 0.2423(3) 0.0256(10) Uani 1 1 d .
H36 H -0.0838 0.2539 0.2722 0.031 Uiso 1 1 calc R
C37 C 0.1161(3) 0.1706(2) 0.3007(3) 0.0207(9) Uani 1 1 d .
C38 C 0.0682(3) 0.1465(2) 0.2394(3) 0.0246(10) Uani 1 1 d .
H38 H 0.0220 0.1679 0.2152 0.030 Uiso 1 1 calc R
C39 C 0.0880(3) 0.0912(2) 0.2136(3) 0.0277(10) Uani 1 1 d .
H39 H 0.0552 0.0750 0.1718 0.033 Uiso 1 1 calc R
C40 C 0.1550(3) 0.0598(2) 0.2485(3) 0.0281(11) Uani 1 1 d .
H40 H 0.1675 0.0217 0.2313 0.034 Uiso 1 1 calc R
C41 C 0.2044(3) 0.0838(2) 0.3089(3) 0.0250(10) Uani 1 1 d .
H41 H 0.2508 0.0623 0.3327 0.030 Uiso 1 1 calc R
C42 C 0.1856(3) 0.1392(2) 0.3343(3) 0.0229(9) Uani 1 1 d .
H42 H 0.2201 0.1560 0.3747 0.027 Uiso 1 1 calc R
C43 C 0.1140(3) 0.3697(2) 0.6394(3) 0.0198(9) Uani 1 1 d .
C44 C 0.0663(3) 0.4213(2) 0.6239(3) 0.0233(9) Uani 1 1 d .
C45 C 0.0015(3) 0.4247(2) 0.5568(3) 0.0278(10) Uani 1 1 d .
H45A H 0.0297 0.4207 0.5122 0.042 Uiso 1 1 calc GR
H45B H -0.0276 0.4627 0.5562 0.042 Uiso 1 1 calc GR
H45C H -0.0397 0.3929 0.5586 0.042 Uiso 1 1 calc GR
C46 C 0.0820(3) 0.4704(2) 0.6692(3) 0.0272(10) Uani 1 1 d .
H46 H 0.0486 0.5046 0.6594 0.033 Uiso 1 1 calc R
C47 C 0.1450(4) 0.4705(2) 0.7281(3) 0.0314(12) Uani 1 1 d .
C48 C 0.1640(5) 0.5246(3) 0.7751(4) 0.0468(17) Uani 1 1 d .
H48A H 0.1270 0.5568 0.7560 0.070 Uiso 1 1 calc GR
H48B H 0.2230 0.5361 0.7738 0.070 Uiso 1 1 calc GR
H48C H 0.1542 0.5160 0.8259 0.070 Uiso 1 1 calc GR
C49 C 0.1932(3) 0.4201(2) 0.7408(3) 0.0281(11) Uani 1 1 d .
H49 H 0.2368 0.4196 0.7808 0.034 Uiso 1 1 calc R
C50 C 0.1800(3) 0.3700(2) 0.6972(3) 0.0232(10) Uani 1 1 d .
C51 C 0.2407(3) 0.3192(2) 0.7120(3) 0.0280(11) Uani 1 1 d .
H51A H 0.2192 0.2922 0.7472 0.042 Uiso 1 1 calc GR
H51B H 0.2960 0.3341 0.7326 0.042 Uiso 1 1 calc GR
H51C H 0.2461 0.2984 0.6659 0.042 Uiso 1 1 calc GR
C52 C -0.0659(3) 0.2804(2) 0.6236(3) 0.0193(9) Uani 1 1 d .
C53 C -0.1315(3) 0.2444(2) 0.5920(3) 0.0253(10) Uani 1 1 d .
H53 H -0.1197 0.2130 0.5605 0.030 Uiso 1 1 calc R
C54 C -0.2142(3) 0.2546(3) 0.6066(3) 0.0290(11) Uani 1 1 d .
H54 H -0.2586 0.2303 0.5848 0.035 Uiso 1 1 calc R
C55 C -0.2318(3) 0.3002(3) 0.6529(3) 0.0295(11) Uani 1 1 d .
H55 H -0.2879 0.3065 0.6638 0.035 Uiso 1 1 calc R
C56 C -0.1670(3) 0.3365(2) 0.6833(3) 0.0290(11) Uani 1 1 d .
H56 H -0.1791 0.3684 0.7140 0.035 Uiso 1 1 calc R
C57 C -0.0848(3) 0.3264(2) 0.6690(3) 0.0238(10) Uani 1 1 d .
H57 H -0.0407 0.3512 0.6905 0.029 Uiso 1 1 calc R
C58 C 0.0805(3) 0.2250(2) 0.6951(3) 0.0215(9) Uani 1 1 d .
C59 C 0.0519(3) 0.2389(2) 0.7618(3) 0.0248(10) Uani 1 1 d .
H59 H 0.0093 0.2679 0.7634 0.030 Uiso 1 1 calc R
C60 C 0.0845(3) 0.2110(2) 0.8264(3) 0.0294(11) Uani 1 1 d .
H60 H 0.0636 0.2205 0.8715 0.035 Uiso 1 1 calc R
C61 C 0.1476(3) 0.1692(2) 0.8251(3) 0.0306(11) Uani 1 1 d .
H61 H 0.1704 0.1502 0.8692 0.037 Uiso 1 1 calc R
C62 C 0.1770(4) 0.1556(2) 0.7586(3) 0.0328(12) Uani 1 1 d .
H62 H 0.2205 0.1272 0.7573 0.039 Uiso 1 1 calc R
C63 C 0.1439(3) 0.1828(2) 0.6945(3) 0.0270(10) Uani 1 1 d .
H63 H 0.1645 0.1728 0.6493 0.032 Uiso 1 1 calc R
C64 C 0.1768(5) 0.5409(3) -0.0077(4) 0.0476(16) Uani 1 1 d .
H64A H 0.2330 0.5334 0.0183 0.071 Uiso 1 1 calc GR
H64B H 0.1795 0.5742 -0.0413 0.071 Uiso 1 1 calc GR
H64C H 0.1573 0.5059 -0.0360 0.071 Uiso 1 1 calc GR
C65 C 0.1162(4) 0.5548(3) 0.0473(3) 0.0341(12) Uani 1 1 d .
C66 C 0.0989(4) 0.6127(3) 0.0661(3) 0.0341(12) Uani 1 1 d .
H66 H 0.1248 0.6441 0.0430 0.041 Uiso 1 1 calc R
C67 C 0.0447(4) 0.6248(3) 0.1179(3) 0.0398(13) Uani 1 1 d .
H67 H 0.0325 0.6645 0.1288 0.048 Uiso 1 1 calc R
C68 C 0.0079(4) 0.5800(4) 0.1542(4) 0.0490(17) Uani 1 1 d .
H68 H -0.0278 0.5885 0.1910 0.059 Uiso 1 1 calc R
C69 C 0.0243(4) 0.5220(3) 0.1354(5) 0.054(2) Uani 1 1 d .
H69 H -0.0015 0.4907 0.1589 0.065 Uiso 1 1 calc R
C70 C 0.0777(4) 0.5096(3) 0.0831(4) 0.0485(17) Uani 1 1 d .
H70 H 0.0884 0.4699 0.0713 0.058 Uiso 1 1 calc R
C71 C 0.4641(5) 0.5483(3) 0.8914(3) 0.0435(14) Uani 1 1 d .
H71A H 0.5177 0.5324 0.9147 0.065 Uiso 1 1 calc GR
H71B H 0.4173 0.5305 0.9138 0.065 Uiso 1 1 calc GR
H71C H 0.4632 0.5910 0.8983 0.065 Uiso 1 1 calc GR
C72 C 0.4548(4) 0.5345(3) 0.8102(3) 0.0332(12) Uani 1 1 d .
C73 C 0.4976(3) 0.5679(2) 0.7629(3) 0.0318(11) Uani 1 1 d .
H73 H 0.5332 0.5990 0.7822 0.038 Uiso 1 1 calc R
C74 C 0.4893(3) 0.5565(2) 0.6881(3) 0.0313(11) Uani 1 1 d .
H74 H 0.5196 0.5794 0.6566 0.038 Uiso 1 1 calc R
C75 C 0.4369(4) 0.5118(3) 0.6592(3) 0.0361(12) Uani 1 1 d .
H75 H 0.4299 0.5045 0.6077 0.043 Uiso 1 1 calc R
C76 C 0.3947(4) 0.4778(3) 0.7057(3) 0.0389(13) Uani 1 1 d .
H76 H 0.3593 0.4466 0.6861 0.047 Uiso 1 1 calc R
C77 C 0.4036(4) 0.4888(3) 0.7807(3) 0.0352(12) Uani 1 1 d .
H77 H 0.3746 0.4650 0.8122 0.042 Uiso 1 1 calc R

loop_
_atom_site_aniso_label
_atom_site_aniso_U_11
_atom_site_aniso_U_22
_atom_site_aniso_U_33
_atom_site_aniso_U_23
_atom_site_aniso_U_13
_atom_site_aniso_U_12
U1 0.01519(8) 0.01390(8) 0.01685(9) -0.00129(5) -0.00121(5) -0.00062(5)
Cl1 0.0220(5) 0.0220(5) 0.0222(5) -0.0007(4) -0.0025(4) 0.0037(4)
P1 0.0193(5) 0.0157(5) 0.0185(5) -0.0011(4) -0.0008(4) -0.0024(4)
P2 0.0187(5) 0.0156(5) 0.0168(5) -0.0009(4) -0.0019(4) -0.0004(4)
P3 0.0173(5) 0.0161(5) 0.0212(5) -0.0005(4) 0.0001(4) -0.0005(4)
N1 0.0144(16) 0.0145(17) 0.0211(19) -0.0028(14) -0.0026(14) -0.0034(13)
N2 0.0136(16) 0.0172(17) 0.0189(18) -0.0037(14) -0.0055(14) -0.0025(14)
N3 0.0175(17) 0.0175(17) 0.0122(16) -0.0003(14) -0.0014(13) -0.0002(14)
C1 0.020(2) 0.018(2) 0.022(2) 0.0004(18) -0.0036(17) 0.0004(17)
C2 0.023(2) 0.016(2) 0.024(2) 0.0018(18) -0.0030(18) -0.0008(17)
C3 0.022(2) 0.022(2) 0.037(3) 0.001(2) 0.002(2) 0.0031(19)
C4 0.025(2) 0.019(2) 0.026(2) 0.0037(18) -0.0052(18) -0.0012(18)
C5 0.029(2) 0.024(2) 0.021(2) 0.0010(19) -0.0036(19) -0.0061(19)
C6 0.037(3) 0.032(3) 0.026(3) 0.006(2) 0.001(2) -0.001(2)
C7 0.024(2) 0.021(2) 0.024(2) -0.0020(19) 0.0014(18) -0.0002(18)
C8 0.016(2) 0.018(2) 0.020(2) -0.0018(17) -0.0014(16) -0.0034(16)
C9 0.024(2) 0.023(2) 0.023(2) 0.0001(18) 0.0033(19) 0.0062(18)
C10 0.021(2) 0.020(2) 0.026(2) -0.0028(19) -0.0025(18) -0.0012(18)
C11 0.022(2) 0.022(2) 0.024(2) -0.0001(18) 0.0013(18) -0.0028(18)
C12 0.030(3) 0.021(2) 0.029(3) -0.0018(19) 0.006(2) 0.0011(19)
C13 0.024(2) 0.020(2) 0.035(3) 0.001(2) 0.001(2) 0.0003(18)
C14 0.021(2) 0.025(2) 0.029(3) 0.003(2) -0.0036(19) -0.0044(19)
C15 0.026(2) 0.022(2) 0.020(2) -0.0014(18) 0.0005(18) -0.0056(18)
C16 0.022(2) 0.025(2) 0.018(2) -0.0024(18) -0.0024(17) -0.0027(19)
C17 0.024(2) 0.029(3) 0.037(3) 0.011(2) -0.006(2) -0.003(2)
C18 0.024(3) 0.032(3) 0.053(4) 0.017(3) -0.007(2) 0.002(2)
C19 0.019(2) 0.042(3) 0.024(2) 0.003(2) -0.0083(19) 0.002(2)
C20 0.024(2) 0.031(3) 0.034(3) 0.000(2) 0.002(2) -0.004(2)
C21 0.023(2) 0.023(2) 0.026(2) 0.0003(19) 0.0000(19) -0.0015(19)
C22 0.022(2) 0.021(2) 0.017(2) -0.0020(17) 0.0019(18) -0.0017(17)
C23 0.022(2) 0.025(2) 0.016(2) -0.0023(18) -0.0017(17) -0.0006(18)
C24 0.026(2) 0.021(2) 0.038(3) -0.005(2) 0.000(2) 0.0038(19)
C25 0.018(2) 0.034(3) 0.022(2) 0.000(2) -0.0024(18) 0.001(2)
C26 0.022(2) 0.035(3) 0.022(2) -0.009(2) -0.0012(18) -0.008(2)
C27 0.026(3) 0.046(3) 0.035(3) -0.007(3) 0.001(2) -0.011(2)
C28 0.027(2) 0.023(2) 0.021(2) -0.0025(18) -0.0002(18) -0.0089(19)
C29 0.027(2) 0.022(2) 0.019(2) -0.0017(18) 0.0034(18) 0.0004(19)
C30 0.028(2) 0.017(2) 0.034(3) 0.0001(19) 0.004(2) -0.0009(19)
C31 0.028(2) 0.015(2) 0.021(2) -0.0038(17) -0.0019(19) -0.0011(17)
C32 0.031(3) 0.021(2) 0.023(2) -0.0012(19) -0.0028(19) -0.0052(19)
C33 0.052(3) 0.019(2) 0.029(3) 0.006(2) -0.009(2) -0.007(2)
C34 0.055(4) 0.025(2) 0.024(3) 0.000(2) -0.015(2) 0.009(2)
C35 0.035(3) 0.036(3) 0.026(3) -0.004(2) -0.010(2) 0.013(2)
C36 0.027(2) 0.027(2) 0.021(2) -0.0030(19) -0.0046(19) 0.002(2)
C37 0.023(2) 0.018(2) 0.021(2) 0.0025(18) 0.0009(17) -0.0034(17)
C38 0.028(2) 0.022(2) 0.023(2) -0.0017(19) -0.0019(19) -0.0026(19)
C39 0.033(3) 0.025(2) 0.024(2) -0.003(2) -0.002(2) -0.002(2)
C40 0.036(3) 0.020(2) 0.030(3) -0.002(2) 0.007(2) 0.001(2)
C41 0.029(2) 0.022(2) 0.025(2) 0.0019(19) 0.0036(19) 0.0036(19)
C42 0.025(2) 0.023(2) 0.020(2) -0.0017(19) 0.0001(18) 0.0018(19)
C43 0.024(2) 0.015(2) 0.020(2) 0.0007(17) 0.0017(17) -0.0041(17)
C44 0.023(2) 0.018(2) 0.029(2) -0.0011(19) 0.0039(19) 0.0004(18)
C45 0.028(3) 0.023(2) 0.031(3) 0.003(2) 0.000(2) 0.008(2)
C46 0.030(3) 0.017(2) 0.037(3) -0.002(2) 0.011(2) 0.0014(19)
C47 0.035(3) 0.029(3) 0.033(3) -0.010(2) 0.013(2) -0.014(2)
C48 0.055(4) 0.033(3) 0.057(4) -0.023(3) 0.023(3) -0.019(3)
C49 0.031(3) 0.030(3) 0.024(2) -0.006(2) 0.006(2) -0.010(2)
C50 0.022(2) 0.025(2) 0.023(2) 0.0023(19) 0.0020(18) -0.0069(19)
C51 0.024(2) 0.025(2) 0.032(3) 0.005(2) -0.008(2) -0.004(2)
C52 0.019(2) 0.021(2) 0.019(2) 0.0021(17) 0.0029(17) 0.0015(17)
C53 0.026(2) 0.024(2) 0.025(2) 0.0050(19) 0.0025(19) -0.0018(19)
C54 0.020(2) 0.037(3) 0.029(3) 0.009(2) 0.002(2) -0.001(2)
C55 0.020(2) 0.038(3) 0.031(3) 0.015(2) 0.003(2) 0.006(2)
C56 0.030(3) 0.030(3) 0.028(3) 0.006(2) 0.005(2) 0.010(2)
C57 0.024(2) 0.022(2) 0.025(2) -0.0001(19) 0.0018(19) 0.0012(18)
C58 0.020(2) 0.018(2) 0.026(2) 0.0025(18) -0.0017(18) -0.0031(17)
C59 0.023(2) 0.023(2) 0.029(3) 0.001(2) 0.0024(19) 0.0022(19)
C60 0.027(3) 0.037(3) 0.024(3) 0.005(2) 0.001(2) -0.002(2)
C61 0.027(3) 0.027(2) 0.035(3) 0.009(2) -0.007(2) -0.003(2)
C62 0.029(3) 0.026(3) 0.042(3) 0.003(2) -0.001(2) 0.003(2)
C63 0.027(2) 0.023(2) 0.030(3) 0.001(2) 0.003(2) 0.004(2)
C64 0.067(4) 0.034(3) 0.041(3) 0.001(3) 0.000(3) 0.005(3)
C65 0.037(3) 0.035(3) 0.027(3) 0.005(2) -0.013(2) -0.004(2)
C66 0.033(3) 0.035(3) 0.032(3) 0.004(2) -0.004(2) -0.009(2)
C67 0.032(3) 0.049(4) 0.038(3) -0.002(3) 0.001(2) -0.008(3)
C68 0.031(3) 0.073(5) 0.042(4) 0.016(3) 0.002(3) -0.011(3)
C69 0.033(3) 0.056(4) 0.071(5) 0.035(4) -0.003(3) -0.009(3)
C70 0.043(3) 0.031(3) 0.066(5) 0.017(3) -0.018(3) -0.007(3)
C71 0.056(4) 0.039(3) 0.035(3) 0.000(3) 0.002(3) -0.002(3)
C72 0.032(3) 0.031(3) 0.035(3) 0.001(2) -0.004(2) 0.004(2)
C73 0.029(3) 0.028(3) 0.037(3) 0.004(2) -0.004(2) 0.001(2)
C74 0.030(3) 0.026(2) 0.039(3) 0.005(2) 0.006(2) 0.005(2)
C75 0.040(3) 0.033(3) 0.034(3) 0.002(2) -0.003(2) 0.005(2)
C76 0.037(3) 0.039(3) 0.037(3) 0.005(3) -0.009(2) -0.005(3)
C77 0.029(3) 0.036(3) 0.039(3) 0.008(2) -0.001(2) -0.003(2)

loop_
_atom_type_symbol
_atom_type_description
_atom_type_scat_dispersion_real
_atom_type_scat_dispersion_imag
_atom_type_scat_source
C C 0.0181 0.0091 'International Tables Vol C Tables 4.2.6.8 and 6.1.1.4'
H H 0.0000 0.0000 'International Tables Vol C Tables 4.2.6.8 and 6.1.1.4'
Cl Cl 0.3639 0.7018 'International Tables Vol C Tables 4.2.6.8 and 6.1.1.4'
N N 0.0311 0.0180 'International Tables Vol C Tables 4.2.6.8 and 6.1.1.4'
P P 0.2955 0.4335 'International Tables Vol C Tables 4.2.6.8 and 6.1.1.4'
U U -4.3638 13.4090 'International Tables Vol C Tables 4.2.6.8 and 6.1.1.4'

loop_
_exptl_crystal_face_index_h
_exptl_crystal_face_index_k
_exptl_crystal_face_index_l
_exptl_crystal_face_perp_dist
_exptl_oxdiff_crystal_face_indexfrac_h
_exptl_oxdiff_crystal_face_indexfrac_k
_exptl_oxdiff_crystal_face_indexfrac_l
_exptl_oxdiff_crystal_face_x
_exptl_oxdiff_crystal_face_y
_exptl_oxdiff_crystal_face_z
1 6 -11 0.0968 1.0007 6.0011 -11.0002 0.0602 0.8957 0.4677
8 3 -8 0.1127 8.0002 3.0013 -8.0001 -0.5795 0.4844 0.6438
4 14 1 0.1488 4.0002 13.9993 1.0000 -0.6949 0.6185 -0.4451
-8 -4 8 0.0957 -8.0002 -4.0013 8.0001 0.6017 -0.5363 -0.6064
-4 9 9 0.1676 -4.0000 8.9981 9.0001 -0.0711 0.0304 -1.0140
-6 -12 3 0.1363 -6.0003 -12.0001 3.0001 0.7275 -0.7057 0.0616
-9 2 -5 0.1201 -8.9994 2.0000 -5.0002 0.8930 0.4947 -0.0886
8 -1 6 0.0951 7.9994 -1.0002 6.0002 -0.8510 -0.4839 -0.0434
2 6 11 0.1436 1.9996 5.9984 11.0002 -0.5953 -0.3133 -0.8128
8 -8 -4 0.1451 7.9997 -7.9986 -3.9999 -0.4390 -0.3033 0.8166
-1 -6 -11 0.1677 -0.9996 -5.9983 -11.0002 0.5054 0.3001 0.8476
1 -14 4 0.1400 0.9994 -13.9997 4.0002 0.1170 -0.9565 0.3199
-2 10 -8 0.1034 -1.9993 10.0004 -8.0002 0.1642 0.9798 0.0343
1 5 -11 0.0914 1.0006 5.0012 -11.0002 0.0823 0.8439 0.5051

loop_
_geom_angle_atom_site_label_1
_geom_angle_atom_site_label_2
_geom_angle_atom_site_label_3
_geom_angle
Cl1 U1 P1 94.69(3)
Cl1 U1 P2 95.05(3)
Cl1 U1 P3 90.59(3)
P2 U1 P1 117.14(3)
P2 U1 P3 122.68(3)
P3 U1 P1 119.13(3)
N1 U1 Cl1 103.00(10)
N1 U1 P1 34.87(10)
N1 U1 P2 82.55(10)
N1 U1 P3 150.52(10)
N1 U1 N2 114.82(14)
N2 U1 Cl1 101.69(10)
N2 U1 P1 148.97(10)
N2 U1 P2 35.90(10)
N2 U1 P3 87.13(10)
N3 U1 Cl1 104.95(10)
N3 U1 P1 85.66(10)
N3 U1 P2 148.49(9)
N3 U1 P3 35.20(10)
N3 U1 N1 115.33(13)
N3 U1 N2 114.65(13)
N1 P1 U1 49.78(13)
N1 P1 C10 108.5(2)
N1 P1 C16 111.0(2)
C10 P1 U1 130.43(16)
C10 P1 C16 103.1(2)
C16 P1 U1 125.67(16)
N2 P2 U1 52.57(12)
N2 P2 C31 111.2(2)
N2 P2 C37 112.8(2)
C31 P2 U1 129.86(15)
C37 P2 U1 128.04(16)
C37 P2 C31 102.1(2)
N3 P3 U1 50.04(13)
N3 P3 C52 111.0(2)
N3 P3 C58 111.1(2)
C52 P3 U1 132.25(15)
C52 P3 C58 101.0(2)
C58 P3 U1 126.27(16)
P1 N1 U1 95.35(18)
C1 N1 U1 140.1(3)
C1 N1 P1 124.6(3)
P2 N2 U1 91.53(16)
C22 N2 U1 138.8(3)
C22 N2 P2 129.6(3)
P3 N3 U1 94.75(16)
C43 N3 U1 139.2(3)
C43 N3 P3 125.8(3)
C2 C1 N1 119.4(4)
C8 C1 N1 120.9(4)
C8 C1 C2 119.6(4)
C1 C2 C3 121.1(4)
C4 C2 C1 118.9(5)
C4 C2 C3 119.9(4)
C2 C3 H3A 109.5
C2 C3 H3B 109.5
C2 C3 H3C 109.5
H3A C3 H3B 109.5
H3A C3 H3C 109.5
H3B C3 H3C 109.5
C2 C4 H4 118.8
C5 C4 C2 122.4(4)
C5 C4 H4 118.8
C4 C5 C6 121.4(5)
C4 C5 C7 117.5(5)
C7 C5 C6 121.1(5)
C5 C6 H6A 109.5
C5 C6 H6B 109.5
C5 C6 H6C 109.5
H6A C6 H6B 109.5
H6A C6 H6C 109.5
H6B C6 H6C 109.5
C5 C7 H7 118.8
C8 C7 C5 122.4(5)
C8 C7 H7 118.8
C1 C8 C9 122.0(4)
C7 C8 C1 118.9(4)
C7 C8 C9 119.0(4)
C8 C9 H9A 109.5
C8 C9 H9B 109.5
C8 C9 H9C 109.5
H9A C9 H9B 109.5
H9A C9 H9C 109.5
H9B C9 H9C 109.5
C11 C10 P1 116.1(4)
C11 C10 C15 119.3(4)
C15 C10 P1 124.5(4)
C10 C11 H11 120.0
C10 C11 C12 120.0(5)
C12 C11 H11 120.0
C11 C12 H12 119.7
C13 C12 C11 120.6(5)
C13 C12 H12 119.7
C12 C13 H13 120.3
C12 C13 C14 119.4(5)
C14 C13 H13 120.3
C13 C14 H14 119.7
C15 C14 C13 120.6(5)
C15 C14 H14 119.7
C10 C15 H15 119.9
C14 C15 C10 120.2(5)
C14 C15 H15 119.9
C17 C16 P1 116.5(4)
C21 C16 P1 125.3(4)
C21 C16 C17 118.1(5)
C16 C17 H17 119.7
C18 C17 C16 120.7(5)
C18 C17 H17 119.7
C17 C18 H18 119.7
C17 C18 C19 120.6(5)
C19 C18 H18 119.7
C18 C19 H19 120.4
C20 C19 C18 119.1(5)
C20 C19 H19 120.4
C19 C20 H20 119.9
C19 C20 C21 120.2(5)
C21 C20 H20 119.9
C16 C21 C20 121.3(5)
C16 C21 H21 119.4
C20 C21 H21 119.4
C23 C22 N2 118.6(4)
C23 C22 C29 120.1(4)
C29 C22 N2 121.2(4)
C22 C23 C24 121.7(4)
C25 C23 C22 118.8(5)
C25 C23 C24 119.5(5)
C23 C24 H24A 109.5
C23 C24 H24B 109.5
C23 C24 H24C 109.5
H24A C24 H24B 109.5
H24A C24 H24C 109.5
H24B C24 H24C 109.5
C23 C25 H25 118.6
C26 C25 C23 122.8(5)
C26 C25 H25 118.6
C25 C26 C27 121.3(5)
C25 C26 C28 117.0(5)
C28 C26 C27 121.6(5)
C26 C27 H27A 109.5
C26 C27 H27B 109.5
C26 C27 H27C 109.5
H27A C27 H27B 109.5
H27A C27 H27C 109.5
H27B C27 H27C 109.5
C26 C28 H28 118.6
C26 C28 C29 122.7(5)
C29 C28 H28 118.6
C22 C29 C30 122.1(4)
C28 C29 C22 118.5(5)
C28 C29 C30 119.4(4)
C29 C30 H30A 109.5
C29 C30 H30B 109.5
C29 C30 H30C 109.5
H30A C30 H30B 109.5
H30A C30 H30C 109.5
H30B C30 H30C 109.5
C32 C31 P2 116.2(4)
C36 C31 P2 124.0(4)
C36 C31 C32 119.7(5)
C31 C32 H32 119.9
C33 C32 C31 120.2(5)
C33 C32 H32 119.9
C32 C33 H33 120.0
C34 C33 C32 120.1(5)
C34 C33 H33 120.0
C33 C34 H34 120.0
C35 C34 C33 120.0(5)
C35 C34 H34 120.0
C34 C35 H35 120.1
C34 C35 C36 119.9(5)
C36 C35 H35 120.1
C31 C36 C35 120.1(5)
C31 C36 H36 120.0
C35 C36 H36 120.0
C38 C37 P2 123.0(4)
C38 C37 C42 119.1(5)
C42 C37 P2 117.9(4)
C37 C38 H38 119.9
C37 C38 C39 120.2(5)
C39 C38 H38 119.9
C38 C39 H39 119.8
C40 C39 C38 120.3(5)
C40 C39 H39 119.8
C39 C40 H40 120.0
C39 C40 C41 120.1(5)
C41 C40 H40 120.0
C40 C41 H41 120.1
C42 C41 C40 119.8(5)
C42 C41 H41 120.1
C37 C42 H42 119.8
C41 C42 C37 120.5(5)
C41 C42 H42 119.8
C44 C43 N3 118.8(4)
C50 C43 N3 121.7(4)
C50 C43 C44 119.2(4)
C43 C44 C45 120.5(4)
C46 C44 C43 119.3(5)
C46 C44 C45 120.1(5)
C44 C45 H45A 109.5
C44 C45 H45B 109.5
C44 C45 H45C 109.5
H45A C45 H45B 109.5
H45A C45 H45C 109.5
H45B C45 H45C 109.5
C44 C46 H46 119.0
C47 C46 C44 122.0(5)
C47 C46 H46 119.0
C46 C47 C48 121.6(6)
C46 C47 C49 117.8(5)
C49 C47 C48 120.6(6)
C47 C48 H48A 109.5
C47 C48 H48B 109.5
C47 C48 H48C 109.5
H48A C48 H48B 109.5
H48A C48 H48C 109.5
H48B C48 H48C 109.5
C47 C49 H49 118.7
C47 C49 C50 122.5(5)
C50 C49 H49 118.7
C43 C50 C51 122.7(4)
C49 C50 C43 119.1(5)
C49 C50 C51 118.2(5)
C50 C51 H51A 109.5
C50 C51 H51B 109.5
C50 C51 H51C 109.5
H51A C51 H51B 109.5
H51A C51 H51C 109.5
H51B C51 H51C 109.5
C53 C52 P3 116.5(4)
C57 C52 P3 124.3(4)
C57 C52 C53 119.0(4)
C52 C53 H53 120.0
C54 C53 C52 120.0(5)
C54 C53 H53 120.0
C53 C54 H54 119.9
C55 C54 C53 120.3(5)
C55 C54 H54 119.9
C54 C55 H55 120.1
C56 C55 C54 119.7(5)
C56 C55 H55 120.1
C55 C56 H56 119.9
C57 C56 C55 120.2(5)
C57 C56 H56 119.9
C52 C57 H57 119.6
C56 C57 C52 120.8(5)
C56 C57 H57 119.6
C59 C58 P3 124.1(4)
C59 C58 C63 118.4(5)
C63 C58 P3 117.5(4)
C58 C59 H59 119.5
C58 C59 C60 121.0(5)
C60 C59 H59 119.5
C59 C60 H60 119.9
C61 C60 C59 120.2(5)
C61 C60 H60 119.9
C60 C61 H61 120.5
C60 C61 C62 119.1(5)
C62 C61 H61 120.5
C61 C62 H62 119.6
C63 C62 C61 120.7(5)
C63 C62 H62 119.6
C58 C63 H63 119.7
C62 C63 C58 120.7(5)
C62 C63 H63 119.7
H64A C64 H64B 109.5
H64A C64 H64C 109.5
H64B C64 H64C 109.5
C65 C64 H64A 109.5
C65 C64 H64B 109.5
C65 C64 H64C 109.5
C66 C65 C64 121.5(6)
C70 C65 C64 120.6(6)
C70 C65 C66 117.8(6)
C65 C66 H66 119.5
C67 C66 C65 121.0(6)
C67 C66 H66 119.5
C66 C67 H67 119.5
C66 C67 C68 120.9(7)
C68 C67 H67 119.5
C67 C68 H68 120.8
C67 C68 C69 118.5(7)
C69 C68 H68 120.8
C68 C69 H69 119.6
C70 C69 C68 120.7(6)
C70 C69 H69 119.6
C65 C70 H70 119.5
C69 C70 C65 121.0(7)
C69 C70 H70 119.5
H71A C71 H71B 109.5
H71A C71 H71C 109.5
H71B C71 H71C 109.5
C72 C71 H71A 109.5
C72 C71 H71B 109.5
C72 C71 H71C 109.5
C73 C72 C71 120.0(5)
C73 C72 C77 118.4(6)
C77 C72 C71 121.6(6)
C72 C73 H73 119.5
C74 C73 C72 121.0(5)
C74 C73 H73 119.5
C73 C74 H74 120.0
C75 C74 C73 120.1(5)
C75 C74 H74 120.0
C74 C75 H75 120.2
C76 C75 C74 119.6(6)
C76 C75 H75 120.2
C75 C76 H76 119.8
C75 C76 C77 120.4(6)
C77 C76 H76 119.8
C72 C77 H77 119.8
C76 C77 C72 120.5(6)
C76 C77 H77 119.8

loop_
_geom_bond_atom_site_label_1
_geom_bond_atom_site_label_2
_geom_bond_distance
U1 Cl1 2.5967(11)
U1 P1 2.9486(11)
U1 P2 2.8786(11)
U1 P3 2.9334(12)
U1 N1 2.261(4)
U1 N2 2.287(3)
U1 N3 2.256(4)
P1 N1 1.693(4)
P1 C10 1.831(5)
P1 C16 1.833(5)
P2 N2 1.688(4)
P2 C31 1.836(5)
P2 C37 1.824(5)
P3 N3 1.697(4)
P3 C52 1.833(5)
P3 C58 1.844(5)
N1 C1 1.431(6)
N2 C22 1.431(6)
N3 C43 1.438(6)
C1 C2 1.416(6)
C1 C8 1.411(7)
C2 C3 1.507(7)
C2 C4 1.395(7)
C3 H3A 0.9800
C3 H3B 0.9800
C3 H3C 0.9800
C4 H4 0.9500
C4 C5 1.390(8)
C5 C6 1.510(7)
C5 C7 1.402(7)
C6 H6A 0.9800
C6 H6B 0.9800
C6 H6C 0.9800
C7 H7 0.9500
C7 C8 1.392(7)
C8 C9 1.509(6)
C9 H9A 0.9800
C9 H9B 0.9800
C9 H9C 0.9800
C10 C11 1.391(7)
C10 C15 1.403(7)
C11 H11 0.9500
C11 C12 1.405(7)
C12 H12 0.9500
C12 C13 1.383(8)
C13 H13 0.9500
C13 C14 1.394(8)
C14 H14 0.9500
C14 C15 1.390(7)
C15 H15 0.9500
C16 C17 1.401(7)
C16 C21 1.385(7)
C17 H17 0.9500
C17 C18 1.375(8)
C18 H18 0.9500
C18 C19 1.397(8)
C19 H19 0.9500
C19 C20 1.379(8)
C20 H20 0.9500
C20 C21 1.388(7)
C21 H21 0.9500
C22 C23 1.402(7)
C22 C29 1.409(7)
C23 C24 1.497(7)
C23 C25 1.393(7)
C24 H24A 0.9800
C24 H24B 0.9800
C24 H24C 0.9800
C25 H25 0.9500
C25 C26 1.389(8)
C26 C27 1.509(7)
C26 C28 1.391(8)
C27 H27A 0.9800
C27 H27B 0.9800
C27 H27C 0.9800
C28 H28 0.9500
C28 C29 1.396(7)
C29 C30 1.508(7)
C30 H30A 0.9800
C30 H30B 0.9800
C30 H30C 0.9800
C31 C32 1.394(7)
C31 C36 1.388(7)
C32 H32 0.9500
C32 C33 1.392(7)
C33 H33 0.9500
C33 C34 1.390(9)
C34 H34 0.9500
C34 C35 1.387(9)
C35 H35 0.9500
C35 C36 1.402(7)
C36 H36 0.9500
C37 C38 1.394(7)
C37 C42 1.399(7)
C38 H38 0.9500
C38 C39 1.394(7)
C39 H39 0.9500
C39 C40 1.380(8)
C40 H40 0.9500
C40 C41 1.393(8)
C41 H41 0.9500
C41 C42 1.390(7)
C42 H42 0.9500
C43 C44 1.411(7)
C43 C50 1.404(7)
C44 C45 1.513(7)
C44 C46 1.395(7)
C45 H45A 0.9800
C45 H45B 0.9800
C45 H45C 0.9800
C46 H46 0.9500
C46 C47 1.386(8)
C47 C48 1.511(7)
C47 C49 1.387(8)
C48 H48A 0.9800
C48 H48B 0.9800
C48 H48C 0.9800
C49 H49 0.9500
C49 C50 1.392(7)
C50 C51 1.513(7)
C51 H51A 0.9800
C51 H51B 0.9800
C51 H51C 0.9800
C52 C53 1.401(7)
C52 C57 1.391(7)
C53 H53 0.9500
C53 C54 1.395(7)
C54 H54 0.9500
C54 C55 1.388(9)
C55 H55 0.9500
C55 C56 1.388(8)
C56 H56 0.9500
C56 C57 1.386(7)
C57 H57 0.9500
C58 C59 1.388(7)
C58 C63 1.396(7)
C59 H59 0.9500
C59 C60 1.388(7)
C60 H60 0.9500
C60 C61 1.386(8)
C61 H61 0.9500
C61 C62 1.388(9)
C62 H62 0.9500
C62 C63 1.378(8)
C63 H63 0.9500
C64 H64A 0.9800
C64 H64B 0.9800
C64 H64C 0.9800
C64 C65 1.506(10)
C65 C66 1.398(9)
C65 C70 1.398(9)
C66 H66 0.9500
C66 C67 1.382(9)
C67 H67 0.9500
C67 C68 1.384(9)
C68 H68 0.9500
C68 C69 1.396(12)
C69 H69 0.9500
C69 C70 1.381(12)
C70 H70 0.9500
C71 H71A 0.9800
C71 H71B 0.9800
C71 H71C 0.9800
C71 C72 1.508(8)
C72 C73 1.388(8)
C72 C77 1.393(8)
C73 H73 0.9500
C73 C74 1.384(8)
C74 H74 0.9500
C74 C75 1.383(8)
C75 H75 0.9500
C75 C76 1.380(9)
C76 H76 0.9500
C76 C77 1.386(9)
C77 H77 0.9500

loop_
_geom_torsion_atom_site_label_1
_geom_torsion_atom_site_label_2
_geom_torsion_atom_site_label_3
_geom_torsion_atom_site_label_4
_geom_torsion
U1 P1 N1 C1 -179.1(4)
U1 P1 C10 C11 74.1(4)
U1 P1 C10 C15 -102.1(4)
U1 P1 C16 C17 -29.3(5)
U1 P1 C16 C21 153.8(4)
U1 P2 N2 C22 179.9(5)
U1 P2 C31 C32 90.1(4)
U1 P2 C31 C36 -89.1(4)
U1 P2 C37 C38 156.6(3)
U1 P2 C37 C42 -25.5(5)
U1 P3 N3 C43 -175.7(4)
U1 P3 C52 C53 85.3(4)
U1 P3 C52 C57 -99.0(4)
U1 P3 C58 C59 145.5(4)
U1 P3 C58 C63 -33.5(5)
U1 N1 C1 C2 88.2(6)
U1 N1 C1 C8 -89.2(6)
U1 N2 C22 C23 78.6(6)
U1 N2 C22 C29 -97.4(5)
U1 N3 C43 C44 85.7(6)
U1 N3 C43 C50 -88.0(6)
P1 N1 C1 C2 -93.2(5)
P1 N1 C1 C8 89.4(5)
P1 C10 C11 C12 -175.2(4)
P1 C10 C15 C14 174.6(4)
P1 C16 C17 C18 179.3(5)
P1 C16 C21 C20 179.8(4)
P2 N2 C22 C23 -101.3(5)
P2 N2 C22 C29 82.7(6)
P2 C31 C32 C33 -177.2(4)
P2 C31 C36 C35 177.0(4)
P2 C37 C38 C39 179.8(4)
P2 C37 C42 C41 179.3(4)
P3 N3 C43 C44 -100.9(5)
P3 N3 C43 C50 85.3(5)
P3 C52 C53 C54 175.4(4)
P3 C52 C57 C56 -175.3(4)
P3 C58 C59 C60 -179.9(4)
P3 C58 C63 C62 179.2(4)
N1 P1 C10 C11 126.6(4)
N1 P1 C10 C15 -49.7(5)
N1 P1 C16 C17 -84.1(4)
N1 P1 C16 C21 99.0(4)
N1 C1 C2 C3 -7.5(7)
N1 C1 C2 C4 176.6(4)
N1 C1 C8 C7 -178.4(4)
N1 C1 C8 C9 4.4(7)
N2 P2 C31 C32 148.4(4)
N2 P2 C31 C36 -30.8(5)
N2 P2 C37 C38 97.2(4)
N2 P2 C37 C42 -84.9(4)
N2 C22 C23 C24 -1.9(7)
N2 C22 C23 C25 -179.5(4)
N2 C22 C29 C28 178.2(4)
N2 C22 C29 C30 -0.7(7)
N3 P3 C52 C53 139.8(4)
N3 P3 C52 C57 -44.5(5)
N3 P3 C58 C59 90.3(4)
N3 P3 C58 C63 -88.7(4)
N3 C43 C44 C45 -0.9(7)
N3 C43 C44 C46 -178.0(4)
N3 C43 C50 C49 177.9(4)
N3 C43 C50 C51 1.0(7)
C1 C2 C4 C5 3.1(7)
C2 C1 C8 C7 4.2(7)
C2 C1 C8 C9 -173.0(4)
C2 C4 C5 C6 -179.6(5)
C2 C4 C5 C7 1.4(7)
C3 C2 C4 C5 -172.8(5)
C4 C5 C7 C8 -3.2(7)
C5 C7 C8 C1 0.4(7)
C5 C7 C8 C9 177.7(4)
C6 C5 C7 C8 177.8(5)
C8 C1 C2 C3 169.9(4)
C8 C1 C2 C4 -5.9(7)
C10 P1 N1 U1 -127.80(19)
C10 P1 N1 C1 53.1(4)
C10 P1 C16 C17 159.9(4)
C10 P1 C16 C21 -17.0(5)
C10 C11 C12 C13 0.0(8)
C11 C10 C15 C14 -1.5(7)
C11 C12 C13 C14 -1.1(8)
C12 C13 C14 C15 0.8(7)
C13 C14 C15 C10 0.5(7)
C15 C10 C11 C12 1.2(7)
C16 P1 N1 U1 119.6(2)
C16 P1 N1 C1 -59.5(4)
C16 P1 C10 C11 -115.7(4)
C16 P1 C10 C15 68.1(4)
C16 C17 C18 C19 2.6(10)
C17 C16 C21 C20 2.9(8)
C17 C18 C19 C20 -1.0(9)
C18 C19 C20 C21 0.4(8)
C19 C20 C21 C16 -1.4(8)
C21 C16 C17 C18 -3.5(8)
C22 C23 C25 C26 1.6(7)
C23 C22 C29 C28 2.2(7)
C23 C22 C29 C30 -176.7(4)
C23 C25 C26 C27 178.9(5)
C23 C25 C26 C28 1.4(7)
C24 C23 C25 C26 -176.0(5)
C25 C26 C28 C29 -2.7(7)
C26 C28 C29 C22 0.9(7)
C26 C28 C29 C30 179.9(5)
C27 C26 C28 C29 179.8(5)
C29 C22 C23 C24 174.1(5)
C29 C22 C23 C25 -3.4(7)
C31 P2 N2 U1 -124.64(18)
C31 P2 N2 C22 55.3(4)
C31 P2 C37 C38 -22.3(5)
C31 P2 C37 C42 155.6(4)
C31 C32 C33 C34 -0.6(8)
C32 C31 C36 C35 -2.2(7)
C32 C33 C34 C35 -0.7(8)
C33 C34 C35 C36 0.6(8)
C34 C35 C36 C31 0.8(8)
C36 C31 C32 C33 2.1(7)
C37 P2 N2 U1 121.34(19)
C37 P2 N2 C22 -58.7(4)
C37 P2 C31 C32 -91.0(4)
C37 P2 C31 C36 89.8(4)
C37 C38 C39 C40 0.1(8)
C38 C37 C42 C41 -2.7(7)
C38 C39 C40 C41 -1.3(8)
C39 C40 C41 C42 0.5(8)
C40 C41 C42 C37 1.5(8)
C42 C37 C38 C39 1.9(7)
C43 C44 C46 C47 1.8(8)
C44 C43 C50 C49 4.1(7)
C44 C43 C50 C51 -172.8(5)
C44 C46 C47 C48 177.5(5)
C44 C46 C47 C49 0.4(8)
C45 C44 C46 C47 -175.3(5)
C46 C47 C49 C50 -0.4(8)
C47 C49 C50 C43 -1.9(8)
C47 C49 C50 C51 175.1(5)
C48 C47 C49 C50 -177.5(5)
C50 C43 C44 C45 173.0(5)
C50 C43 C44 C46 -4.1(7)
C52 P3 N3 U1 -128.20(19)
C52 P3 N3 C43 56.1(4)
C52 P3 C58 C59 -27.4(5)
C52 P3 C58 C63 153.6(4)
C52 C53 C54 C55 -0.4(8)
C53 C52 C57 C56 0.4(7)
C53 C54 C55 C56 1.5(8)
C54 C55 C56 C57 -1.7(8)
C55 C56 C57 C52 0.7(8)
C57 C52 C53 C54 -0.5(7)
C58 P3 N3 U1 120.3(2)
C58 P3 N3 C43 -55.4(4)
C58 P3 C52 C53 -102.4(4)
C58 P3 C52 C57 73.3(4)
C58 C59 C60 C61 1.0(8)
C59 C58 C63 C62 0.1(8)
C59 C60 C61 C62 -0.4(8)
C60 C61 C62 C63 -0.3(8)
C61 C62 C63 C58 0.5(8)
C63 C58 C59 C60 -0.9(7)
C64 C65 C66 C67 -178.5(6)
C64 C65 C70 C69 177.8(6)
C65 C66 C67 C68 1.9(9)
C66 C65 C70 C69 0.0(9)
C66 C67 C68 C69 -2.3(10)
C67 C68 C69 C70 1.5(10)
C68 C69 C70 C65 -0.4(10)
C70 C65 C66 C67 -0.7(8)
C71 C72 C73 C74 -179.2(5)
C71 C72 C77 C76 178.6(6)
C72 C73 C74 C75 0.9(8)
C73 C72 C77 C76 -1.2(9)
C73 C74 C75 C76 -1.6(9)
C74 C75 C76 C77 1.0(9)
C75 C76 C77 C72 0.4(9)
C77 C72 C73 C74 0.5(8)
